data_7001613
loop_
_publ_author_name
'Chen, Zilu'
'Li, Yan'
'Jiang, Chunfang'
'Liang, Fupei'
'Song, You'

_publ_section_title
;
 Metal complexes with N-(2-pyridylmethyl)iminodiacetate: from discrete
 polynuclear compounds to 1D coordination polymers
;
_journal_issue 27
_journal_name_full 'Dalton Transactions'
_journal_page_first 5290
_journal_page_last 5299
_journal_paper_doi 10.1039/b902674f
_journal_year 2009
_chemical_formula_moiety '2(C30 H36 Co3 N6 O15), Co H12 O6, 2(Cl H4 O6)'
_chemical_formula_sum 'C60 H92 Cl2 Co7 N12 O48'
_chemical_formula_weight 2232.87
_chemical_name_systematic
;
?
;
_space_group_IT_number 148
_symmetry_cell_setting trigonal
_symmetry_space_group_name_Hall '-R 3'
_symmetry_space_group_name_H-M 'R -3 :H'
_atom_sites_solution_hydrogens geom
_atom_sites_solution_primary direct
_atom_sites_solution_secondary difmap
_audit_creation_method SHELXL-97
_cell_angle_alpha 90.00
_cell_angle_beta 90.00
_cell_angle_gamma 120.00
_cell_formula_units_Z 3
_cell_length_a 14.286(2)
_cell_length_b 14.286(2)
_cell_length_c 34.534(7)
_cell_measurement_reflns_used 5867
_cell_measurement_temperature 293(2)
_cell_measurement_theta_max 27.4835
_cell_measurement_theta_min 3.3451
_cell_volume 6103.8(17)
_computing_cell_refinement 'CrystalClear (Rigaku Corp., 2000)'
_computing_data_collection 'CrystalClear (Rigaku Corp., 2000)'
_computing_data_reduction 'CrystalClear (Rigaku Corp., 2000)'
_computing_molecular_graphics 'Bruker SHELXTL'
_computing_publication_material 'Bruker SHELXTL'
_computing_structure_refinement 'SHELXL-97 (Sheldrick, 1997)'
_computing_structure_solution 'SHELXS-97 (Sheldrick, 1990)'
_diffrn_ambient_temperature 293(2)
_diffrn_measured_fraction_theta_full 0.980
_diffrn_measured_fraction_theta_max 0.980
_diffrn_measurement_device_type CCD
_diffrn_measurement_method CCD_Profile_fitting
_diffrn_radiation_monochromator graphite
_diffrn_radiation_source 'fine-focus sealed tube'
_diffrn_radiation_type MoK\a
_diffrn_radiation_wavelength 0.71073
_diffrn_reflns_av_R_equivalents 0.0289
_diffrn_reflns_av_sigmaI/netI 0.0157
_diffrn_reflns_limit_h_max 16
_diffrn_reflns_limit_h_min -16
_diffrn_reflns_limit_k_max 14
_diffrn_reflns_limit_k_min -16
_diffrn_reflns_limit_l_max 31
_diffrn_reflns_limit_l_min -41
_diffrn_reflns_number 11117
_diffrn_reflns_theta_full 25.02
_diffrn_reflns_theta_max 25.02
_diffrn_reflns_theta_min 3.36
_exptl_absorpt_coefficient_mu 1.571
_exptl_absorpt_correction_T_max 0.6500
_exptl_absorpt_correction_T_min 0.5071
_exptl_absorpt_correction_type multi-scan
_exptl_absorpt_process_details 'SADABS (Bruker, 1998)'
_exptl_crystal_colour violet
_exptl_crystal_density_diffrn 1.822
_exptl_crystal_density_method 'not measured'
_exptl_crystal_description Prism
_exptl_crystal_F_000 3429
_exptl_crystal_size_max 0.50
_exptl_crystal_size_mid 0.50
_exptl_crystal_size_min 0.30
_refine_diff_density_max 1.157
_refine_diff_density_min -1.859
_refine_diff_density_rms 0.127
_refine_ls_extinction_method none
_refine_ls_goodness_of_fit_ref 1.053
_refine_ls_hydrogen_treatment constr
_refine_ls_matrix_type full
_refine_ls_number_parameters 195
_refine_ls_number_reflns 2343
_refine_ls_number_restraints 0
_refine_ls_restrained_S_all 1.053
_refine_ls_R_factor_all 0.0514
_refine_ls_R_factor_gt 0.0502
_refine_ls_shift/su_max 0.000
_refine_ls_shift/su_mean 0.000
_refine_ls_structure_factor_coef Fsqd
_refine_ls_weighting_details 'calc w=1/[\s^2^(Fo^2^)+(0.0891P)^2^+34.6648P] where P=(Fo^2^+2Fc^2^)/3'
_refine_ls_weighting_scheme calc
_refine_ls_wR_factor_gt 0.1382
_refine_ls_wR_factor_ref 0.1395
_reflns_number_gt 2260
_reflns_number_total 2343
_reflns_threshold_expression >2sigma(I)
_cod_data_source_file b902674f.txt
_cod_data_source_block 3
_cod_depositor_comments
;
The following automatic conversions were performed:
'_exptl_absorpt_correction_type' value 'Multi-scan' changed to
'multi-scan' according to
'/home/saulius/struct/CIF-dictionaries/cif_core.dic' dictionary named
'cif_core.dic' version 2.4.1 from 2010-06-29.

Automatic conversion script
Id: cif_fix_enum 1527 2010-12-29 10:47:43Z saulius 
;
_cod_original_cell_volume 6103.5(17)
_cod_original_sg_symbol_H-M R-3
_cod_database_code 7001613

loop_
_symmetry_equiv_pos_as_xyz
'x, y, z'
'-y, x-y, z'
'-x+y, -x, z'
'x+2/3, y+1/3, z+1/3'
'-y+2/3, x-y+1/3, z+1/3'
'-x+y+2/3, -x+1/3, z+1/3'
'x+1/3, y+2/3, z+2/3'
'-y+1/3, x-y+2/3, z+2/3'
'-x+y+1/3, -x+2/3, z+2/3'
'-x, -y, -z'
'y, -x+y, -z'
'x-y, x, -z'
'-x+2/3, -y+1/3, -z+1/3'
'y+2/3, -x+y+1/3, -z+1/3'
'x-y+2/3, x+1/3, -z+1/3'
'-x+1/3, -y+2/3, -z+2/3'
'y+1/3, -x+y+2/3, -z+2/3'
'x-y+1/3, x+2/3, -z+2/3'

loop_
_atom_site_label
_atom_site_type_symbol
_atom_site_fract_x
_atom_site_fract_y
_atom_site_fract_z
_atom_site_U_iso_or_equiv
_atom_site_adp_type
_atom_site_occupancy
_atom_site_symmetry_multiplicity
_atom_site_calc_flag
_atom_site_refinement_flags
_atom_site_disorder_assembly
_atom_site_disorder_group
Co1 Co 0.6667 0.3333 0.3333 0.0217(3) Uani 1 6 d S . .
O2W O 0.6454(2) 0.2068(2) 0.36883(8) 0.0365(6) Uani 1 1 d . . .
H21 H 0.5853 0.1479 0.3684 0.055 Uiso 1 1 d R . .
H22 H 0.6969 0.1934 0.3666 0.055 Uiso 1 1 d R . .
Co2 Co 0.51648(3) 0.62425(3) 0.401266(13) 0.0255(2) Uani 1 1 d . . .
N1 N 0.5247(3) 0.6372(3) 0.46323(9) 0.0337(7) Uani 1 1 d . . .
C1 C 0.4418(4) 0.5859(4) 0.48787(13) 0.0474(10) Uani 1 1 d . . .
H1 H 0.3748 0.5341 0.4783 0.057 Uiso 1 1 calc R . .
C2 C 0.4533(5) 0.6078(4) 0.52721(13) 0.0574(13) Uani 1 1 d . . .
H2 H 0.3949 0.5708 0.5439 0.069 Uiso 1 1 calc R . .
C3 C 0.5518(5) 0.6846(5) 0.54129(12) 0.0571(13) Uani 1 1 d . . .
H3 H 0.5613 0.7000 0.5676 0.068 Uiso 1 1 calc R . .
C4 C 0.6368(4) 0.7388(4) 0.51590(11) 0.0454(10) Uani 1 1 d . . .
H4 H 0.7040 0.7924 0.5247 0.054 Uiso 1 1 calc R . .
C5 C 0.6202(3) 0.7121(3) 0.47702(10) 0.0301(7) Uani 1 1 d . . .
C6 C 0.7117(3) 0.7619(3) 0.44836(10) 0.0307(8) Uani 1 1 d . . .
H6A H 0.7652 0.8333 0.4573 0.037 Uiso 1 1 calc R . .
H6B H 0.7461 0.7181 0.4469 0.037 Uiso 1 1 calc R . .
N2 N 0.6743(2) 0.7706(2) 0.40941(8) 0.0234(6) Uani 1 1 d . . .
C7 C 0.6624(3) 0.8672(3) 0.40552(11) 0.0300(8) Uani 1 1 d . . .
H7A H 0.7035 0.9088 0.3832 0.036 Uiso 1 1 calc R . .
H7B H 0.6925 0.9123 0.4283 0.036 Uiso 1 1 calc R . .
C8 C 0.5461(3) 0.8391(3) 0.40084(10) 0.0261(7) Uani 1 1 d . . .
O1 O 0.4747(2) 0.7431(2) 0.39737(10) 0.0420(7) Uani 1 1 d . . .
O2 O 0.5289(2) 0.9172(2) 0.40061(8) 0.0361(6) Uani 1 1 d . . .
C9 C 0.7430(3) 0.7616(3) 0.37977(10) 0.0271(7) Uani 1 1 d . . .
H9A H 0.8184 0.8101 0.3860 0.032 Uiso 1 1 calc R . .
H9B H 0.7282 0.7823 0.3548 0.032 Uiso 1 1 calc R . .
C10 C 0.7209(3) 0.6461(3) 0.37799(10) 0.0283(7) Uani 1 1 d . . .
O3 O 0.6282(2) 0.57259(19) 0.38834(8) 0.0330(6) Uani 1 1 d . . .
O4 O 0.7962(2) 0.6316(2) 0.36701(9) 0.0419(7) Uani 1 1 d . . .
O1W O 0.5113(2) 0.6343(2) 0.33797(8) 0.0409(7) Uani 1 1 d . . .
H11 H 0.4551 0.6399 0.3347 0.061 Uiso 1 1 d R . .
H12 H 0.5050 0.5815 0.3245 0.061 Uiso 1 1 d R . .
Cl1 Cl 0.3333 0.6667 0.25267(9) 0.0727(7) Uani 1 3 d S . 1
O5 O 0.3333 0.6667 0.2941(3) 0.088(2) Uani 1 3 d S A 1
O6 O 0.3475(3) 0.7647(3) 0.23788(19) 0.0937(17) Uani 1 1 d . B 1
O3W O 0.3333 0.6667 0.21758(14) 0.0299(9) Uani 1 3 d S C 2
O4W O 0.3333 0.6667 0.3272(4) 0.134(4) Uani 1 3 d S D 2

loop_
_atom_site_aniso_label
_atom_site_aniso_U_11
_atom_site_aniso_U_22
_atom_site_aniso_U_33
_atom_site_aniso_U_23
_atom_site_aniso_U_13
_atom_site_aniso_U_12
Co1 0.0219(4) 0.0219(4) 0.0214(5) 0.000 0.000 0.01094(18)
O2W 0.0310(14) 0.0336(14) 0.0444(15) 0.0121(11) 0.0010(11) 0.0159(12)
Co2 0.0183(3) 0.0206(3) 0.0330(3) -0.00347(17) 0.00179(16) 0.0062(2)
N1 0.0323(17) 0.0331(17) 0.0307(16) 0.0013(12) 0.0065(12) 0.0125(14)
C1 0.039(2) 0.047(2) 0.043(2) 0.0068(18) 0.0123(18) 0.011(2)
C2 0.064(3) 0.066(3) 0.039(2) 0.015(2) 0.024(2) 0.029(3)
C3 0.072(3) 0.074(3) 0.028(2) 0.005(2) 0.007(2) 0.038(3)
C4 0.054(3) 0.055(3) 0.0289(19) -0.0044(17) -0.0035(17) 0.029(2)
C5 0.0320(19) 0.0340(19) 0.0289(17) 0.0009(14) -0.0003(14) 0.0199(16)
C6 0.0245(17) 0.0361(19) 0.0306(18) -0.0031(14) -0.0047(14) 0.0144(15)
N2 0.0204(13) 0.0234(14) 0.0272(14) -0.0027(11) 0.0002(10) 0.0116(11)
C7 0.0238(17) 0.0215(17) 0.046(2) -0.0030(14) -0.0010(14) 0.0123(14)
C8 0.0236(17) 0.0284(18) 0.0277(17) -0.0017(13) 0.0022(13) 0.0141(15)
O1 0.0202(12) 0.0289(15) 0.076(2) -0.0082(13) -0.0093(12) 0.0113(12)
O2 0.0244(13) 0.0319(14) 0.0575(17) -0.0014(12) 0.0001(11) 0.0183(11)
C9 0.0216(16) 0.0238(17) 0.0331(17) -0.0019(13) 0.0069(13) 0.0094(14)
C10 0.0269(18) 0.0257(17) 0.0308(17) -0.0046(13) 0.0021(13) 0.0121(15)
O3 0.0250(12) 0.0231(12) 0.0486(15) -0.0031(10) 0.0064(11) 0.0102(11)
O4 0.0326(14) 0.0326(14) 0.0628(18) -0.0026(12) 0.0163(13) 0.0180(12)
O1W 0.0446(16) 0.0376(15) 0.0379(15) -0.0052(11) -0.0057(12) 0.0187(13)
Cl1 0.0632(9) 0.0632(9) 0.092(2) 0.000 0.000 0.0316(5)
O5 0.098(4) 0.098(4) 0.068(5) 0.000 0.000 0.049(2)
O6 0.057(2) 0.045(2) 0.186(5) -0.020(3) -0.022(3) 0.0311(19)
O3W 0.0210(13) 0.0210(13) 0.048(3) 0.000 0.000 0.0105(6)
O4W 0.149(7) 0.149(7) 0.103(8) 0.000 0.000 0.075(4)

loop_
_atom_type_symbol
_atom_type_description
_atom_type_scat_dispersion_real
_atom_type_scat_dispersion_imag
_atom_type_scat_source
C C 0.0033 0.0016 'International Tables Vol C Tables 4.2.6.8 and 6.1.1.4'
H H 0.0000 0.0000 'International Tables Vol C Tables 4.2.6.8 and 6.1.1.4'
N N 0.0061 0.0033 'International Tables Vol C Tables 4.2.6.8 and 6.1.1.4'
O O 0.0106 0.0060 'International Tables Vol C Tables 4.2.6.8 and 6.1.1.4'
Cl Cl 0.1484 0.1585 'International Tables Vol C Tables 4.2.6.8 and 6.1.1.4'
Co Co 0.3494 0.9721 'International Tables Vol C Tables 4.2.6.8 and 6.1.1.4'

loop_
_geom_angle_atom_site_label_1
_geom_angle_atom_site_label_2
_geom_angle_atom_site_label_3
_geom_angle
_geom_angle_site_symmetry_1
_geom_angle_site_symmetry_3
_geom_angle_publ_flag
O2W Co1 O2W 88.71(12) 2_655 . ?
O2W Co1 O2W 88.71(12) 2_655 3_665 ?
O2W Co1 O2W 88.71(12) . 3_665 ?
O2W Co1 O2W 91.29(12) 2_655 16_655 ?
O2W Co1 O2W 179.997(1) . 16_655 ?
O2W Co1 O2W 91.29(12) 3_665 16_655 ?
O2W Co1 O2W 180.0 2_655 17 ?
O2W Co1 O2W 91.29(12) . 17 ?
O2W Co1 O2W 91.29(12) 3_665 17 ?
O2W Co1 O2W 88.71(12) 16_655 17 ?
O2W Co1 O2W 91.29(12) 2_655 18_545 ?
O2W Co1 O2W 91.29(12) . 18_545 ?
O2W Co1 O2W 179.999(1) 3_665 18_545 ?
O2W Co1 O2W 88.71(12) 16_655 18_545 ?
O2W Co1 O2W 88.71(12) 17 18_545 ?
Co1 O2W H21 119.2 . . ?
Co1 O2W H22 112.0 . . ?
H21 O2W H22 109.5 . . ?
O2 Co2 O1 114.12(10) 3_565 . ?
O2 Co2 O3 93.04(10) 3_565 . ?
O1 Co2 O3 148.39(11) . . ?
O2 Co2 N1 94.87(12) 3_565 . ?
O1 Co2 N1 91.14(13) . . ?
O3 Co2 N1 102.85(11) . . ?
O2 Co2 O1W 91.01(11) 3_565 . ?
O1 Co2 O1W 81.28(12) . . ?
O3 Co2 O1W 82.44(11) . . ?
N1 Co2 O1W 171.84(12) . . ?
O2 Co2 N2 165.87(11) 3_565 . ?
O1 Co2 N2 78.86(10) . . ?
O3 Co2 N2 76.38(10) . . ?
N1 Co2 N2 78.71(11) . . ?
O1W Co2 N2 96.75(10) . . ?
C5 N1 C1 118.8(3) . . ?
C5 N1 Co2 114.6(2) . . ?
C1 N1 Co2 126.2(3) . . ?
N1 C1 C2 121.8(4) . . ?
N1 C1 H1 119.1 . . ?
C2 C1 H1 119.1 . . ?
C3 C2 C1 119.2(4) . . ?
C3 C2 H2 120.4 . . ?
C1 C2 H2 120.4 . . ?
C2 C3 C4 119.2(4) . . ?
C2 C3 H3 120.4 . . ?
C4 C3 H3 120.4 . . ?
C3 C4 C5 118.7(4) . . ?
C3 C4 H4 120.6 . . ?
C5 C4 H4 120.6 . . ?
N1 C5 C4 122.3(4) . . ?
N1 C5 C6 116.3(3) . . ?
C4 C5 C6 121.3(4) . . ?
N2 C6 C5 111.9(3) . . ?
N2 C6 H6A 109.2 . . ?
C5 C6 H6A 109.2 . . ?
N2 C6 H6B 109.2 . . ?
C5 C6 H6B 109.2 . . ?
H6A C6 H6B 107.9 . . ?
C9 N2 C6 110.0(3) . . ?
C9 N2 C7 114.3(3) . . ?
C6 N2 C7 112.2(3) . . ?
C9 N2 Co2 103.92(19) . . ?
C6 N2 Co2 106.2(2) . . ?
C7 N2 Co2 109.6(2) . . ?
N2 C7 C8 112.7(3) . . ?
N2 C7 H7A 109.1 . . ?
C8 C7 H7A 109.1 . . ?
N2 C7 H7B 109.1 . . ?
C8 C7 H7B 109.1 . . ?
H7A C7 H7B 107.8 . . ?
O1 C8 O2 124.3(3) . . ?
O1 C8 C7 119.4(3) . . ?
O2 C8 C7 116.3(3) . . ?
C8 O1 Co2 119.1(2) . . ?
C8 O2 Co2 121.0(2) . 2_665 ?
N2 C9 C10 109.8(3) . . ?
N2 C9 H9A 109.7 . . ?
C10 C9 H9A 109.7 . . ?
N2 C9 H9B 109.7 . . ?
C10 C9 H9B 109.7 . . ?
H9A C9 H9B 108.2 . . ?
O4 C10 O3 125.4(3) . . ?
O4 C10 C9 117.6(3) . . ?
O3 C10 C9 117.0(3) . . ?
C10 O3 Co2 115.5(2) . . ?
Co2 O1W H11 101.7 . . ?
Co2 O1W H12 118.6 . . ?
H11 O1W H12 108.8 . . ?
O6 Cl1 O6 107.6(3) . 2_665 ?
O6 Cl1 O6 107.6(3) . 3_565 ?
O6 Cl1 O6 107.6(3) 2_665 3_565 ?
O6 Cl1 O5 111.3(3) . . ?
O6 Cl1 O5 111.3(3) 2_665 . ?
O6 Cl1 O5 111.3(3) 3_565 . ?

loop_
_geom_bond_atom_site_label_1
_geom_bond_atom_site_label_2
_geom_bond_distance
_geom_bond_site_symmetry_2
_geom_bond_publ_flag
Co1 O2W 2.077(3) 2_655 ?
Co1 O2W 2.077(3) . ?
Co1 O2W 2.077(2) 3_665 ?
Co1 O2W 2.077(3) 16_655 ?
Co1 O2W 2.077(3) 17 ?
Co1 O2W 2.077(3) 18_545 ?
O2W H21 0.8506 . ?
O2W H22 0.8512 . ?
Co2 O2 2.033(3) 3_565 ?
Co2 O1 2.066(3) . ?
Co2 O3 2.114(3) . ?
Co2 N1 2.146(3) . ?
Co2 O1W 2.194(3) . ?
Co2 N2 2.195(3) . ?
N1 C5 1.332(5) . ?
N1 C1 1.340(5) . ?
C1 C2 1.385(7) . ?
C1 H1 0.9300 . ?
C2 C3 1.370(8) . ?
C2 H2 0.9300 . ?
C3 C4 1.379(7) . ?
C3 H3 0.9300 . ?
C4 C5 1.384(5) . ?
C4 H4 0.9300 . ?
C5 C6 1.505(5) . ?
C6 N2 1.476(4) . ?
C6 H6A 0.9700 . ?
C6 H6B 0.9700 . ?
N2 C9 1.467(4) . ?
N2 C7 1.478(4) . ?
C7 C8 1.510(5) . ?
C7 H7A 0.9700 . ?
C7 H7B 0.9700 . ?
C8 O1 1.240(4) . ?
C8 O2 1.256(4) . ?
O2 Co2 2.033(2) 2_665 ?
C9 C10 1.518(5) . ?
C9 H9A 0.9700 . ?
C9 H9B 0.9700 . ?
C10 O4 1.252(4) . ?
C10 O3 1.263(4) . ?
O1W H11 0.8539 . ?
O1W H12 0.8520 . ?
Cl1 O6 1.408(5) . ?
Cl1 O6 1.408(5) 2_665 ?
Cl1 O6 1.408(5) 3_565 ?
Cl1 O5 1.430(9) . ?

loop_
_geom_hbond_atom_site_label_D
_geom_hbond_atom_site_label_H
_geom_hbond_atom_site_label_A
_geom_hbond_distance_DH
_geom_hbond_distance_HA
_geom_hbond_distance_DA
_geom_hbond_angle_DHA
_geom_hbond_site_symmetry_A
O1W H11 O4W 0.85 1.98 2.827(4) 175.0 .
O1W H11 O5 0.85 2.41 3.186(5) 151.7 .
O1W H12 O4 0.85 1.86 2.705(4) 173.7 18_545
O2W H22 O4 0.85 1.91 2.736(4) 163.9 3_665
O2W H21 O3 0.85 2.08 2.845(4) 149.3 2_655

loop_
_geom_torsion_atom_site_label_1
_geom_torsion_atom_site_label_2
_geom_torsion_atom_site_label_3
_geom_torsion_atom_site_label_4
_geom_torsion
_geom_torsion_site_symmetry_1
_geom_torsion_site_symmetry_2
_geom_torsion_site_symmetry_3
_geom_torsion_site_symmetry_4
_geom_torsion_publ_flag
O2 Co2 N1 C5 158.4(3) 3_565 . . . ?
O1 Co2 N1 C5 -87.2(3) . . . . ?
O3 Co2 N1 C5 64.2(3) . . . . ?
O1W Co2 N1 C5 -65.6(9) . . . . ?
N2 Co2 N1 C5 -8.8(2) . . . . ?
O2 Co2 N1 C1 -28.6(4) 3_565 . . . ?
O1 Co2 N1 C1 85.8(4) . . . . ?
O3 Co2 N1 C1 -122.8(4) . . . . ?
O1W Co2 N1 C1 107.4(8) . . . . ?
N2 Co2 N1 C1 164.2(4) . . . . ?
C5 N1 C1 C2 -0.7(7) . . . . ?
Co2 N1 C1 C2 -173.5(4) . . . . ?
N1 C1 C2 C3 0.5(8) . . . . ?
C1 C2 C3 C4 0.5(8) . . . . ?
C2 C3 C4 C5 -1.4(7) . . . . ?
C1 N1 C5 C4 -0.2(6) . . . . ?
Co2 N1 C5 C4 173.4(3) . . . . ?
C1 N1 C5 C6 176.3(4) . . . . ?
Co2 N1 C5 C6 -10.1(4) . . . . ?
C3 C4 C5 N1 1.2(6) . . . . ?
C3 C4 C5 C6 -175.1(4) . . . . ?
N1 C5 C6 N2 33.5(5) . . . . ?
C4 C5 C6 N2 -150.0(3) . . . . ?
C5 C6 N2 C9 -149.4(3) . . . . ?
C5 C6 N2 C7 82.1(4) . . . . ?
C5 C6 N2 Co2 -37.6(3) . . . . ?
O2 Co2 N2 C9 77.0(5) 3_565 . . . ?
O1 Co2 N2 C9 -125.5(2) . . . . ?
O3 Co2 N2 C9 34.7(2) . . . . ?
N1 Co2 N2 C9 141.0(2) . . . . ?
O1W Co2 N2 C9 -45.8(2) . . . . ?
O2 Co2 N2 C6 -39.0(5) 3_565 . . . ?
O1 Co2 N2 C6 118.4(2) . . . . ?
O3 Co2 N2 C6 -81.4(2) . . . . ?
N1 Co2 N2 C6 25.0(2) . . . . ?
O1W Co2 N2 C6 -161.9(2) . . . . ?
O2 Co2 N2 C7 -160.4(4) 3_565 . . . ?
O1 Co2 N2 C7 -2.9(2) . . . . ?
O3 Co2 N2 C7 157.3(2) . . . . ?
N1 Co2 N2 C7 -96.4(2) . . . . ?
O1W Co2 N2 C7 76.8(2) . . . . ?
C9 N2 C7 C8 121.4(3) . . . . ?
C6 N2 C7 C8 -112.5(3) . . . . ?
Co2 N2 C7 C8 5.2(3) . . . . ?
N2 C7 C8 O1 -6.0(5) . . . . ?
N2 C7 C8 O2 174.3(3) . . . . ?
O2 C8 O1 Co2 -176.8(3) . . . . ?
C7 C8 O1 Co2 3.5(5) . . . . ?
O2 Co2 O1 C8 173.9(3) 3_565 . . . ?
O3 Co2 O1 C8 -39.1(4) . . . . ?
N1 Co2 O1 C8 78.1(3) . . . . ?
O1W Co2 O1 C8 -98.9(3) . . . . ?
N2 Co2 O1 C8 -0.2(3) . . . . ?
O1 C8 O2 Co2 7.9(5) . . . 2_665 ?
C7 C8 O2 Co2 -172.4(2) . . . 2_665 ?
C6 N2 C9 C10 71.3(4) . . . . ?
C7 N2 C9 C10 -161.5(3) . . . . ?
Co2 N2 C9 C10 -42.1(3) . . . . ?
N2 C9 C10 O4 -152.1(3) . . . . ?
N2 C9 C10 O3 26.9(4) . . . . ?
O4 C10 O3 Co2 -175.7(3) . . . . ?
C9 C10 O3 Co2 5.5(4) . . . . ?
O2 Co2 O3 C10 166.1(3) 3_565 . . . ?
O1 Co2 O3 C10 16.0(4) . . . . ?
N1 Co2 O3 C10 -98.2(3) . . . . ?
O1W Co2 O3 C10 75.5(3) . . . . ?
N2 Co2 O3 C10 -23.4(2) . . . . ?
